data_2004148
loop_
_publ_author_name
'Bocelli, G.'
'Cantoni, A.'
'Cozzini, P.'

_publ_section_title
;
 <i>N</i>-(<i>p</i>-Tolyl)phthalimide
;
_journal_issue 11
_journal_name_full 'Acta Crystallographica Section C'
_journal_page_first 2372
_journal_page_last 2374
_journal_paper_doi 10.1107/S0108270195007177
_journal_volume 51
_journal_year 1995
_chemical_formula_sum 'C15 H11 N O2'
_chemical_formula_weight 237.25
_chemical_name_common N-(p-tolyl)phthalimide
_space_group_IT_number 33
_symmetry_cell_setting orthorhombic
_symmetry_space_group_name_Hall 'P 2c -2n'
_symmetry_space_group_name_H-M 'P n a 21'
_cell_angle_alpha 90.00
_cell_angle_beta 90.00
_cell_angle_gamma 90.00
_cell_formula_units_Z 4
_cell_length_a 7.625(3)
_cell_length_b 11.262(2)
_cell_length_c 13.883(2)
_cell_measurement_reflns_used 26
_cell_measurement_temperature 293(2)
_cell_measurement_theta_max 41.3
_cell_measurement_theta_min 11.9
_cell_volume 1192.2(5)
_computing_cell_refinement 'Belletti, Cantoni & Pasquinelli (1992)'
_computing_data_collection 'Belletti, Cantoni & Pasquinelli (1992)'
_computing_data_reduction 'Belletti, Cantoni & Pasquinelli (1992)'
_computing_molecular_graphics 'ORTEP (Johnson, 1965)'
_computing_structure_refinement 'SHELXL93 (Sheldrick, 1993)'
_computing_structure_solution 'SIR92 (Altomare et al., 1994)'
_diffrn_ambient_temperature 293(2)
_diffrn_measurement_device 'Siemens AED'
_diffrn_measurement_method 'Lehman & Larsen (1974)'
_diffrn_radiation_monochromator graphite
_diffrn_radiation_source 'fine-focus sealed tube'
_diffrn_radiation_type CuK\a
_diffrn_radiation_wavelength 1.54178
_diffrn_reflns_av_R_equivalents 0.0000
_diffrn_reflns_av_sigmaI/netI 0.0078
_diffrn_reflns_limit_h_max 9
_diffrn_reflns_limit_h_min 0
_diffrn_reflns_limit_k_max 13
_diffrn_reflns_limit_k_min 0
_diffrn_reflns_limit_l_max 16
_diffrn_reflns_limit_l_min 0
_diffrn_reflns_number 1350
_diffrn_reflns_theta_max 70.07
_diffrn_reflns_theta_min 5.06
_diffrn_standards_decay_% none
_diffrn_standards_interval_count 100
_diffrn_standards_number 1
_exptl_absorpt_coefficient_mu 0.717
_exptl_absorpt_correction_type none
_exptl_crystal_colour colorless
_exptl_crystal_density_diffrn 1.322
_exptl_crystal_description prism
_exptl_crystal_F_000 496
_exptl_crystal_size_max 0.64
_exptl_crystal_size_mid 0.52
_exptl_crystal_size_min 0.33
_refine_diff_density_max 0.100
_refine_diff_density_min -0.090
_refine_ls_abs_structure_details 'Flack (1983) parameter = -0.17(33)'
_refine_ls_abs_structure_Flack -0.2(3)
_refine_ls_extinction_coef 0.025(2)
_refine_ls_extinction_method 'SHELXL93 (Sheldrick, 1993)'
_refine_ls_goodness_of_fit_all 1.027
_refine_ls_goodness_of_fit_obs 1.031
_refine_ls_hydrogen_treatment refall
_refine_ls_matrix_type full
_refine_ls_number_parameters 207
_refine_ls_number_reflns 1182
_refine_ls_number_restraints 0
_refine_ls_restrained_S_all 1.036
_refine_ls_restrained_S_obs 1.031
_refine_ls_R_factor_all 0.0334
_refine_ls_R_factor_obs 0.0304
_refine_ls_shift/esd_max -0.544
_refine_ls_shift/esd_mean 0.045
_refine_ls_structure_factor_coef Fsqd
_refine_ls_weighting_scheme
;
calc w = 1/[\s^2^(F~o~^2^) + (0.0562P)^2^ + 0.0750P]
where P = (F~o~^2^ + 2F~c~^2^)/3
;
_refine_ls_wR_factor_all 0.0806
_refine_ls_wR_factor_obs 0.0781
_reflns_number_observed 1129
_reflns_number_total 1185
_reflns_observed_criterion >2sigma(I)
_cod_data_source_file ka1133.cif
_cod_data_source_block structure
_cod_database_code 2004148

loop_
_symmetry_equiv_pos_as_xyz
'x, y, z'
'x+1/2, -y+1/2, z'
'-x, -y, z+1/2'
'-x+1/2, y+1/2, z+1/2'

loop_
_atom_site_aniso_label
_atom_site_aniso_U_11
_atom_site_aniso_U_22
_atom_site_aniso_U_33
_atom_site_aniso_U_12
_atom_site_aniso_U_13
_atom_site_aniso_U_23
N1 0.0487(9) 0.0471(9) 0.0452(9) 0.0044(6) 0.0020(6) 0.0013(7)
C2 0.0477(10) 0.0501(10) 0.0525(12) 0.0034(8) -0.0013(8) -0.0046(8)
C3 0.0430(9) 0.0582(11) 0.0495(11) 0.0005(7) -0.0004(9) -0.0039(9)
C4 0.0542(11) 0.0755(14) 0.0557(12) 0.0022(10) 0.0013(11) -0.0137(11)
C5 0.0651(14) 0.103(2) 0.0504(13) -0.0072(13) 0.0035(11) -0.0134(13)
C6 0.069(2) 0.093(2) 0.0509(12) -0.0086(13) -0.0035(11) 0.0081(13)
C7 0.0604(11) 0.0715(14) 0.0529(12) -0.0034(11) -0.0055(11) 0.0092(11)
C8 0.0430(9) 0.0579(11) 0.0489(11) -0.0019(7) -0.0008(8) -0.0001(9)
C9 0.0465(9) 0.0504(11) 0.0491(11) 0.0046(8) -0.0008(8) 0.0042(8)
O10 0.0845(10) 0.0538(8) 0.0657(9) 0.0181(7) -0.0028(9) 0.0007(8)
O11 0.0836(10) 0.0567(8) 0.0629(9) 0.0203(7) 0.0015(9) 0.0005(8)
C12 0.0430(9) 0.0497(10) 0.0435(10) 0.0035(7) 0.0017(8) 0.0027(8)
C13 0.0536(11) 0.0525(11) 0.0573(12) -0.0077(8) 0.0031(9) 0.0015(9)
C14 0.0600(12) 0.0609(12) 0.0566(13) -0.0042(10) 0.0095(10) 0.0079(10)
C15 0.0516(11) 0.0648(12) 0.0483(11) 0.0100(9) 0.0026(9) 0.0043(9)
C16 0.0562(11) 0.0648(13) 0.0519(11) -0.0016(9) -0.0030(10) -0.0064(11)
C17 0.0512(11) 0.0528(10) 0.0560(11) -0.0080(9) 0.0028(9) 0.0020(9)
C18 0.095(2) 0.113(3) 0.0451(13) 0.010(2) 0.0061(13) 0.0037(14)

loop_
_atom_site_label
_atom_site_occupancy
_atom_site_fract_x
_atom_site_fract_y
_atom_site_fract_z
_atom_site_U_iso_or_equiv
_atom_site_thermal_displace_type
_atom_site_calc_flag
_atom_site_type_symbol
N1 1 0.7501(2) 0.12066(13) 0.1047 0.0470(4) Uani d N
C2 1 0.8198(3) 0.0273(2) 0.0498(2) 0.0501(5) Uani d C
C3 1 0.8165(2) 0.0693(2) -0.0520(2) 0.0502(5) Uani d C
C4 1 0.8669(3) 0.0120(2) -0.1360(2) 0.0618(6) Uani d C
C5 1 0.8417(4) 0.0734(3) -0.2222(2) 0.0730(7) Uani d C
C6 1 0.7692(4) 0.1856(3) -0.2241(2) 0.0711(7) Uani d C
C7 1 0.7196(3) 0.2430(2) -0.1388(2) 0.0616(6) Uani d C
C8 1 0.7459(2) 0.1825(2) -0.0539(2) 0.0499(5) Uani d C
C9 1 0.7058(3) 0.2187(2) 0.0469(2) 0.0487(5) Uani d C
O10 1 0.8679(2) -0.06734(13) 0.0813(2) 0.0680(5) Uani d O
O11 1 0.6453(2) 0.31108(14) 0.0756(2) 0.0677(5) Uani d O
C12 1 0.7293(3) 0.1184(2) 0.2071(2) 0.0454(4) Uani d C
C13 1 0.6327(3) 0.0286(2) 0.2498(2) 0.0545(5) Uani d C
C14 1 0.6110(3) 0.0271(2) 0.3484(2) 0.0592(5) Uani d C
C15 1 0.6835(3) 0.1149(2) 0.4067(2) 0.0549(5) Uani d C
C16 1 0.7780(3) 0.2047(2) 0.3621(2) 0.0576(5) Uani d C
C17 1 0.8021(3) 0.2071(2) 0.2635(2) 0.0533(5) Uani d C
C18 1 0.6605(5) 0.1129(4) 0.5151(2) 0.0842(9) Uani d C
H4 1 0.9170(38) -0.0725(23) -0.1297(22) 0.072(7) Uiso d H
H5 1 0.8659(46) 0.0386(29) -0.2775(26) 0.089(10) Uiso d H
H6 1 0.7625(42) 0.2265(29) -0.2799(24) 0.086(9) Uiso d H
H7 1 0.6694(39) 0.3247(27) -0.1426(26) 0.084(8) Uiso d H
H13 1 0.5730(42) -0.0352(24) 0.2111(21) 0.075(8) Uiso d H
H14 1 0.5469(41) -0.0341(24) 0.3783(22) 0.079(9) Uiso d H
H16 1 0.8330(39) 0.2727(25) 0.3998(22) 0.077(8) Uiso d H
H17 1 0.8671(34) 0.2689(23) 0.2353(20) 0.063(7) Uiso d H
H18A 1 0.7351(77) 0.1625(52) 0.5567(46) 0.169(21) Uiso d H
H18B 1 0.6584(76) 0.0373(45) 0.5393(44) 0.169(22) Uiso d H
H18C 1 0.5228(97) 0.1198(43) 0.5390(49) 0.204(24) Uiso d H

loop_
_atom_type_symbol
_atom_type_description
_atom_type_scat_dispersion_real
_atom_type_scat_dispersion_imag
_atom_type_scat_source
O O 0.0492 0.0322 'International Tables Vol C Tables 4.2.6.8 and 6.1.1.4'
N N 0.0311 0.0180 'International Tables Vol C Tables 4.2.6.8 and 6.1.1.4'
C C 0.0181 0.0091 'International Tables Vol C Tables 4.2.6.8 and 6.1.1.4'
H H 0.0000 0.0000 'International Tables Vol C Tables 4.2.6.8 and 6.1.1.4'

loop_
_geom_angle_atom_site_label_1
_geom_angle_atom_site_label_2
_geom_angle_atom_site_label_3
_geom_angle
_geom_angle_publ_flag
C2 N1 C9 111.6(2) yes
C2 N1 C12 124.7(2) yes
C9 N1 C12 123.7(2) yes
O10 C2 N1 125.4(2) yes
O10 C2 C3 128.9(2) yes
N1 C2 C3 105.7(2) yes
C8 C3 C4 121.4(2) yes
C8 C3 C2 108.5(2) yes
C4 C3 C2 130.2(2) yes
C3 C4 C5 116.9(2) yes
C6 C5 C4 121.7(2) yes
C5 C6 C7 120.9(3) yes
C8 C7 C6 117.2(2) yes
C7 C8 C3 121.9(2) yes
C7 C8 C9 129.8(2) yes
C3 C8 C9 108.3(2) yes
O11 C9 N1 125.5(2) yes
O11 C9 C8 128.7(2) yes
N1 C9 C8 105.8(2) yes
C13 C12 C17 119.9(2) yes
C13 C12 N1 119.9(2) yes
C17 C12 N1 120.2(2) yes
C14 C13 C12 119.9(2) yes
C13 C14 C15 121.4(2) yes
C16 C15 C14 117.6(2) yes
C16 C15 C18 120.9(3) yes
C14 C15 C18 121.4(3) yes
C17 C16 C15 121.7(2) yes
C12 C17 C16 119.5(2) yes

loop_
_geom_bond_atom_site_label_1
_geom_bond_atom_site_label_2
_geom_bond_distance
_geom_bond_publ_flag
N1 C2 1.404(3) yes
N1 C9 1.406(3) yes
N1 C12 1.431(2) yes
C2 O10 1.209(3) yes
C2 C3 1.490(3) yes
C3 C8 1.385(3) yes
C3 C4 1.387(3) yes
C4 C5 1.395(4) yes
C5 C6 1.379(5) yes
C6 C7 1.402(4) yes
C7 C8 1.376(3) yes
C8 C9 1.489(3) yes
C9 O11 1.206(3) yes
C12 C13 1.384(3) yes
C12 C17 1.385(3) yes
C13 C14 1.378(3) yes
C14 C15 1.392(3) yes
C15 C16 1.388(3) yes
C15 C18 1.514(3) yes
C16 C17 1.382(3) yes

loop_
_cod_related_entry_id
_cod_related_entry_database
_cod_related_entry_code
1 ChemSpider 536221
